data_2012781
loop_
_publ_author_name
'Fun, Hoong-Kun'
'Kannan, S.'
'Usman, Anwar'
'Razak, Ibrahim Abdul'
'Chantrapromma, Suchada'

_publ_section_title
;(Dibenzyl
 sulfoxide-\k<i>O</i>)bis(1,3-diphenylpropane-1,3-dionato-\k^2^<i>O</i>,<i>O</i>')dioxouranium(VI)
;
_journal_issue 7
_journal_name_full 'Acta Crystallographica Section C'
_journal_page_first m368
_journal_page_last m370
_journal_paper_doi 10.1107/S010827010200848X
_journal_volume 58
_journal_year 2002
_chemical_formula_iupac '[U (C15 H11 O2)2 (C14 H14 O S) O2]'
_chemical_formula_moiety 'C44 H36 O7 S U'
_chemical_formula_sum 'C44 H36 O7 S U'
_chemical_formula_weight 946.82
_chemical_name_systematic
;
(Dibenzylsulfoxido-\kO)bis(1,3-diphenylpropane-1,3-dionato-
\k^2^O,O')dioxouranium(VI)
;
_space_group_IT_number 19
_symmetry_cell_setting orthorhombic
_symmetry_space_group_name_Hall 'P 2ac 2ab'
_symmetry_space_group_name_H-M 'P 21 21 21'
_atom_sites_solution_hydrogens geom
_atom_sites_solution_primary direct
_atom_sites_solution_secondary difmap
_audit_creation_method SHELXL97
_cell_angle_alpha 90
_cell_angle_beta 90
_cell_angle_gamma 90
_cell_formula_units_Z 4
_cell_length_a 12.31780(10)
_cell_length_b 15.52810(10)
_cell_length_c 20.46170(10)
_cell_measurement_reflns_used 8192
_cell_measurement_temperature 183(2)
_cell_measurement_theta_max 28.34
_cell_measurement_theta_min 2.59
_cell_volume 3913.75(4)
_computing_cell_refinement 'SAINT (Siemens, 1996)'
_computing_data_collection 'SMART (Siemens, 1996)'
_computing_data_reduction SAINT
_computing_molecular_graphics SHELXTL
_computing_publication_material 'SHELXTL, PARST (Nardelli, 1995) and PLATON (Spek, 1990)'
_computing_structure_refinement SHELXTL
_computing_structure_solution 'SHELXTL (Sheldrick, 1997)'
_diffrn_ambient_temperature 183(2)
_diffrn_detector_area_resol_mean 8.33
_diffrn_measured_fraction_theta_full 0.978
_diffrn_measured_fraction_theta_max 0.978
_diffrn_measurement_device 'Siemens SMART CCD area-detector'
_diffrn_measurement_method '\w scans'
_diffrn_radiation_monochromator graphite
_diffrn_radiation_source 'fine-focus sealed tube'
_diffrn_radiation_type MoK\a
_diffrn_radiation_wavelength 0.71073
_diffrn_reflns_av_R_equivalents 0.092
_diffrn_reflns_av_sigmaI/netI 0.118
_diffrn_reflns_limit_h_max 15
_diffrn_reflns_limit_h_min -16
_diffrn_reflns_limit_k_max 14
_diffrn_reflns_limit_k_min -20
_diffrn_reflns_limit_l_max 26
_diffrn_reflns_limit_l_min -26
_diffrn_reflns_number 23363
_diffrn_reflns_theta_full 28.28
_diffrn_reflns_theta_max 28.28
_diffrn_reflns_theta_min 2.59
_diffrn_standards_decay_% negligible
_diffrn_standards_interval_count none
_diffrn_standards_number 0
_exptl_absorpt_coefficient_mu 4.250
_exptl_absorpt_correction_T_max 0.507
_exptl_absorpt_correction_T_min 0.300
_exptl_absorpt_correction_type empirical
_exptl_absorpt_process_details '(SADABS; Sheldrick, 1996)'
_exptl_crystal_colour red
_exptl_crystal_density_diffrn 1.607
_exptl_crystal_density_meas ?
_exptl_crystal_density_method 'not measured'
_exptl_crystal_description block
_exptl_crystal_F_000 1856
_exptl_crystal_size_max 0.34
_exptl_crystal_size_mid 0.16
_exptl_crystal_size_min 0.16
_refine_diff_density_max 2.01
_refine_diff_density_min -3.10
_refine_ls_abs_structure_details 'Flack (1983), 3842 Friedel reflections'
_refine_ls_abs_structure_Flack 0.023(10)
_refine_ls_extinction_method none
_refine_ls_goodness_of_fit_ref 0.977
_refine_ls_hydrogen_treatment constr
_refine_ls_matrix_type full
_refine_ls_number_parameters 352
_refine_ls_number_reflns 9217
_refine_ls_number_restraints 0
_refine_ls_restrained_S_all 0.977
_refine_ls_R_factor_all 0.063
_refine_ls_R_factor_gt 0.048
_refine_ls_shift/su_max <0.001
_refine_ls_shift/su_mean 0.000
_refine_ls_structure_factor_coef Fsqd
_refine_ls_weighting_details 'calc w = 1/[\s^2^(Fo^2^)+(0.0423P)^2^] where P=(Fo^2^+2Fc^2^)/3'
_refine_ls_weighting_scheme calc
_refine_ls_wR_factor_gt 0.104
_refine_ls_wR_factor_ref 0.121
_reflns_number_gt 7611
_reflns_number_total 9217
_reflns_threshold_expression I>2\s(I)
_cod_data_source_file av1108.cif
_cod_data_source_block I
_cod_depositor_comments
;
The following automatic conversions were performed:
'_symmetry_cell_setting' value 'Orthorhombic' changed to 'orthorhombic'
according to '/home/saulius/struct/CIF-dictionaries/cif_core.dic'
dictionary named 'cif_core.dic' version 2.4.1 from 2010-06-29.

Automatic conversion script
Id: cif_fix_enum 1527 2010-12-29 10:47:43Z saulius 

The following automatic conversions were performed:

'_symmetry_cell_setting' value 'Orthorhombic' changed to
'orthorhombic' according to
/home/saulius/struct/CIF-dictionaries/cif_core.dic dictionary named
'cif_core.dic' version 2.4.1 from 2010-06-29.

Automatic conversion script
Id: cif_fix_values 1715 2011-07-08 13:25:40Z adriana 

The following automatic conversions were performed:

'_exptl_crystal_density_meas' value 'not measured' was changed to '?'
- the value is perceived as not measured.

Automatic conversion script
Id: cif_fix_values 3008 2015-01-20 13:52:24Z robertas 
;
_cod_original_sg_symbol_H-M P212121
_cod_database_code 2012781
_cod_database_fobs_code 2012781

loop_
_symmetry_equiv_pos_as_xyz
'x, y, z'
'-x+1/2, -y, z+1/2'
'-x, y+1/2, -z+1/2'
'x+1/2, -y+1/2, -z'

loop_
_atom_site_label
_atom_site_fract_x
_atom_site_fract_y
_atom_site_fract_z
_atom_site_U_iso_or_equiv
_atom_site_adp_type
_atom_site_calc_flag
_atom_site_refinement_flags
_atom_site_occupancy
_atom_site_disorder_assembly
_atom_site_disorder_group
_atom_site_type_symbol
U1 0.37242(2) 0.429082(18) -0.016628(13) 0.01416(8) Uani d . 1 . . U
S1 0.13073(19) 0.37490(12) 0.05943(9) 0.0178(4) Uani d . 1 . . S
O1 0.2597(5) 0.4962(4) -0.0382(3) 0.0255(15) Uani d . 1 . . O
O2 0.4814(5) 0.3591(4) 0.0066(3) 0.0234(14) Uani d . 1 . . O
O3 0.4736(5) 0.5562(4) -0.0096(3) 0.0258(14) Uani d . 1 . . O
O4 0.3673(5) 0.4807(4) 0.0913(3) 0.0231(12) Uani d . 1 . . O
O5 0.3001(5) 0.3319(4) -0.0936(3) 0.0269(15) Uani d . 1 . . O
O6 0.4637(6) 0.4472(5) -0.1154(3) 0.0375(19) Uani d . 1 . . O
O7 0.2435(4) 0.3410(4) 0.0425(3) 0.0184(12) Uani d . 1 . . O
C1 0.1487(5) 0.2229(4) -0.1436(2) 0.026(2) Uani d G 1 . . C
H1 0.1640 0.2207 -0.0991 0.031 Uiso calc R 1 . . H
C2 0.0590(5) 0.1794(4) -0.1683(3) 0.038(3) Uani d G 1 . . C
H2 0.0143 0.1482 -0.1404 0.046 Uiso calc R 1 . . H
C3 0.0362(4) 0.1826(4) -0.2348(3) 0.033(2) Uani d G 1 . . C
H3 -0.0238 0.1535 -0.2514 0.039 Uiso calc R 1 . . H
C4 0.1030(5) 0.2292(4) -0.2766(2) 0.044(3) Uani d G 1 . . C
H4 0.0877 0.2314 -0.3210 0.053 Uiso calc R 1 . . H
C5 0.1927(5) 0.2727(4) -0.2518(2) 0.0230(19) Uani d G 1 . . C
H5 0.2375 0.3039 -0.2798 0.028 Uiso calc R 1 . . H
C6 0.2156(4) 0.2695(3) -0.1854(3) 0.0140(16) Uani d G 1 . . C
C7 0.3007(6) 0.3221(5) -0.1558(4) 0.0164(17) Uani d . 1 . . C
C8 0.3774(9) 0.3580(5) -0.1955(4) 0.0268(19) Uani d . 1 . . C
H8 0.3763 0.3424 -0.2394 0.032 Uiso calc R 1 . . H
C9 0.4602(7) 0.4184(6) -0.1750(4) 0.0197(18) Uani d . 1 . . C
C10 0.5455(4) 0.4557(4) -0.2209(3) 0.023(2) Uani d G 1 . . C
C11 0.5379(5) 0.4442(5) -0.2882(3) 0.048(2) Uani d G 1 . . C
H11 0.4790 0.4148 -0.3058 0.057 Uiso calc R 1 . . H
C12 0.6182(6) 0.4768(5) -0.3290(2) 0.048(2) Uani d G 1 . . C
H12 0.6131 0.4691 -0.3740 0.057 Uiso calc R 1 . . H
C13 0.7062(5) 0.5208(5) -0.3026(3) 0.054(4) Uani d G 1 . . C
H13 0.7599 0.5426 -0.3299 0.064 Uiso calc R 1 . . H
C14 0.7138(4) 0.5322(4) -0.2354(4) 0.047(3) Uani d G 1 . . C
H14 0.7726 0.5617 -0.2177 0.056 Uiso calc R 1 . . H
C15 0.6335(5) 0.4997(4) -0.1945(2) 0.032(2) Uani d G 1 . . C
H15 0.6386 0.5073 -0.1496 0.038 Uiso calc R 1 . . H
C16 0.5828(7) 0.6955(5) -0.0592(3) 0.068(2) Uani d G 1 . . C
H16 0.5464 0.6575 -0.0867 0.081 Uiso calc R 1 . . H
C17 0.6447(8) 0.7618(5) -0.0855(3) 0.068(2) Uani d G 1 . . C
H17 0.6498 0.7682 -0.1306 0.081 Uiso calc R 1 . . H
C18 0.6990(7) 0.8187(5) -0.0444(4) 0.058(4) Uani d G 1 . . C
H18 0.7404 0.8630 -0.0620 0.070 Uiso calc R 1 . . H
C19 0.6913(7) 0.8092(5) 0.0230(3) 0.068(2) Uani d G 1 . . C
H19 0.7277 0.8472 0.0505 0.081 Uiso calc R 1 . . H
C20 0.6294(8) 0.7428(5) 0.0493(2) 0.0678(3) Uani d G 1 . . C
H20 0.6243 0.7365 0.0944 0.081 Uiso calc R 1 . . H
C21 0.5751(7) 0.6860(5) 0.0082(3) 0.068(2) Uani d G 1 . . C
C22 0.5089(6) 0.6089(6) 0.0325(4) 0.0176(16) Uani d . 1 . . C
C23 0.4930(8) 0.5974(5) 0.1000(4) 0.023(2) Uani d . 1 . . C
H23 0.5280 0.6349 0.1285 0.027 Uiso calc R 1 . . H
C24 0.4281(7) 0.5332(5) 0.1264(4) 0.0191(18) Uani d . 1 . . C
C25 0.4162(4) 0.5231(4) 0.19876(19) 0.0204(19) Uani d G 1 . . C
C26 0.5006(4) 0.5468(4) 0.2401(3) 0.024(2) Uani d G 1 . . C
H26 0.5644 0.5694 0.2228 0.029 Uiso calc R 1 . . H
C27 0.4898(4) 0.5367(4) 0.3073(2) 0.031(2) Uani d G 1 . . C
H27 0.5463 0.5525 0.3349 0.037 Uiso calc R 1 . . H
C28 0.3945(5) 0.5029(4) 0.3331(2) 0.046(3) Uani d G 1 . . C
H28 0.3873 0.4961 0.3781 0.055 Uiso calc R 1 . . H
C29 0.3101(4) 0.4792(4) 0.2918(3) 0.028(2) Uani d G 1 . . C
H29 0.2464 0.4566 0.3091 0.034 Uiso calc R 1 . . H
C30 0.3209(4) 0.4893(4) 0.2246(3) 0.025(2) Uani d G 1 . . C
H30 0.2644 0.4735 0.1969 0.030 Uiso calc R 1 . . H
C31 0.2081(5) 0.2365(4) 0.1874(3) 0.036(2) Uani d G 1 . . C
H31 0.2445 0.2093 0.1533 0.044 Uiso calc R 1 . . H
C32 0.2473(5) 0.2299(5) 0.2509(4) 0.061(4) Uani d G 1 . . C
H32 0.3098 0.1983 0.2593 0.073 Uiso calc R 1 . . H
C33 0.1930(7) 0.2707(6) 0.3018(3) 0.066(3) Uani d G 1 . . C
H33 0.2192 0.2663 0.3443 0.079 Uiso calc R 1 . . H
C34 0.0995(7) 0.3180(6) 0.2891(3) 0.066(3) Uani d G 1 . . C
H34 0.0632 0.3453 0.3232 0.079 Uiso calc R 1 . . H
C35 0.0604(5) 0.3246(5) 0.2256(3) 0.0657(16) Uani d G 1 . . C
H35 -0.0022 0.3563 0.2172 0.079 Uiso calc R 1 . . H
C36 0.1147(5) 0.2839(4) 0.1747(2) 0.0204(16) Uani d G 1 . . C
C37 0.0682(8) 0.2891(7) 0.1064(4) 0.029(2) Uani d . 1 . . C
H37A -0.0094 0.2990 0.1091 0.035 Uiso calc R 1 . . H
H37B 0.0797 0.2346 0.0843 0.035 Uiso calc R 1 . . H
C38 0.0515(7) 0.3604(6) -0.0155(5) 0.0234(18) Uani d . 1 . . C
H38A 0.0941 0.3794 -0.0527 0.028 Uiso calc R 1 . . H
H38B 0.0356 0.2997 -0.0214 0.028 Uiso calc R 1 . . H
C39 -0.0535(3) 0.4105(3) -0.0132(3) 0.0217(18) Uani d G 1 . . C
C40 -0.0537(4) 0.5000(3) -0.0150(3) 0.032(2) Uani d G 1 . . C
H40 0.0116 0.5301 -0.0157 0.038 Uiso calc R 1 . . H
C41 -0.1516(5) 0.5446(3) -0.0159(4) 0.062(4) Uani d G 1 . . C
H41 -0.1517 0.6044 -0.0171 0.074 Uiso calc R 1 . . H
C42 -0.2492(4) 0.4997(4) -0.0149(4) 0.0501(18) Uani d G 1 . . C
H42 -0.3146 0.5295 -0.0155 0.060 Uiso calc R 1 . . H
C43 -0.2489(3) 0.4102(4) -0.0131(4) 0.0501(18) Uani d G 1 . . C
H43 -0.3142 0.3801 -0.0125 0.060 Uiso calc R 1 . . H
C44 -0.1511(4) 0.3656(3) -0.0123(4) 0.0501(18) Uani d G 1 . . C
H44 -0.1509 0.3057 -0.0111 0.060 Uiso calc R 1 . . H

loop_
_atom_site_aniso_label
_atom_site_aniso_U_11
_atom_site_aniso_U_22
_atom_site_aniso_U_33
_atom_site_aniso_U_12
_atom_site_aniso_U_13
_atom_site_aniso_U_23
U1 0.01510(13) 0.01480(12) 0.01259(12) -0.00337(13) -0.00159(13) -0.00205(13)
S1 0.0176(9) 0.0194(9) 0.0163(9) 0.0005(9) -0.0004(9) -0.0012(7)
O1 0.016(3) 0.024(3) 0.037(4) -0.008(3) -0.012(3) 0.014(3)
O2 0.021(3) 0.021(3) 0.029(4) -0.001(2) -0.007(3) 0.000(3)
O3 0.030(3) 0.026(3) 0.022(3) -0.018(3) -0.001(3) -0.010(3)
O4 0.025(3) 0.026(3) 0.018(3) -0.007(3) -0.002(3) -0.003(2)
O5 0.027(4) 0.035(4) 0.019(3) -0.018(3) 0.004(3) -0.001(3)
O6 0.048(4) 0.046(5) 0.019(3) -0.028(4) 0.010(3) -0.009(3)
O7 0.005(3) 0.025(3) 0.025(3) -0.001(2) 0.001(2) 0.000(3)
C1 0.035(6) 0.019(4) 0.025(4) -0.013(4) 0.005(4) -0.012(4)
C2 0.051(7) 0.031(6) 0.032(6) -0.017(5) 0.012(5) -0.004(5)
C3 0.031(6) 0.027(5) 0.041(6) -0.012(4) -0.013(5) -0.006(5)
C4 0.089(10) 0.018(5) 0.025(5) -0.007(5) -0.019(6) -0.001(4)
C5 0.025(5) 0.019(5) 0.025(5) -0.006(4) -0.002(4) -0.001(4)
C6 0.011(4) 0.012(4) 0.018(4) 0.000(3) -0.002(3) -0.003(3)
C7 0.013(4) 0.017(4) 0.019(4) 0.002(3) -0.002(3) -0.002(3)
C8 0.038(5) 0.027(5) 0.015(4) -0.009(5) 0.002(5) -0.008(3)
C9 0.021(4) 0.015(4) 0.022(4) 0.004(4) -0.001(3) -0.001(4)
C10 0.017(4) 0.025(5) 0.026(5) 0.004(3) 0.001(4) 0.000(4)
C11 0.064(6) 0.058(6) 0.021(4) -0.005(5) 0.010(4) 0.008(4)
C12 0.064(6) 0.058(6) 0.021(4) -0.005(5) 0.010(4) 0.008(4)
C13 0.014(5) 0.071(9) 0.077(9) -0.001(5) 0.016(6) 0.019(8)
C14 0.020(6) 0.059(8) 0.061(8) -0.015(5) 0.014(5) -0.004(7)
C15 0.032(5) 0.028(5) 0.036(5) -0.013(5) 0.013(5) 0.001(4)
C16 0.120(6) 0.052(4) 0.031(3) -0.049(4) -0.001(4) 0.004(3)
C17 0.120(6) 0.052(4) 0.031(3) -0.049(4) -0.001(4) 0.004(3)
C18 0.081(9) 0.038(7) 0.056(8) -0.040(6) 0.006(7) -0.002(6)
C19 0.120(6) 0.052(4) 0.031(3) -0.049(4) -0.001(4) 0.004(3)
C20 0.1198(6) 0.0524(6) 0.0313(4) -0.049(4) -0.001(4) 0.004(3)
C21 0.120(6) 0.052(4) 0.031(3) -0.049(4) -0.001(4) 0.004(3)
C22 0.015(3) 0.021(4) 0.017(4) 0.001(3) 0.001(3) 0.001(3)
C23 0.033(5) 0.017(4) 0.019(4) -0.012(4) 0.000(4) -0.004(3)
C24 0.025(5) 0.011(4) 0.021(4) -0.001(3) -0.001(4) -0.003(3)
C25 0.028(5) 0.016(4) 0.017(4) 0.003(3) -0.003(3) -0.003(4)
C26 0.014(4) 0.034(6) 0.024(5) -0.007(3) -0.001(3) -0.003(4)
C27 0.033(6) 0.041(6) 0.019(5) 0.002(4) -0.008(4) -0.005(4)
C28 0.090(10) 0.026(5) 0.021(5) 0.005(6) 0.027(6) -0.008(4)
C29 0.029(5) 0.027(5) 0.028(5) 0.001(4) 0.011(4) -0.001(4)
C30 0.031(5) 0.019(5) 0.026(5) -0.003(4) 0.005(4) -0.004(4)
C31 0.025(5) 0.039(6) 0.045(6) 0.002(4) -0.007(5) -0.003(5)
C32 0.039(7) 0.065(9) 0.078(9) 0.002(7) -0.027(7) 0.017(8)
C33 0.080(8) 0.082(8) 0.035(5) -0.025(6) -0.001(5) 0.000(5)
C34 0.080(8) 0.082(8) 0.035(5) -0.025(6) -0.001(5) 0.000(5)
C35 0.080(4) 0.082(4) 0.035(3) -0.025(4) -0.001(3) 0.000(3)
C36 0.028(4) 0.019(4) 0.015(3) -0.010(4) 0.000(3) 0.006(3)
C37 0.031(5) 0.035(6) 0.020(5) -0.019(4) -0.002(4) 0.009(4)
C38 0.028(5) 0.026(5) 0.016(4) -0.004(3) 0.000(4) -0.006(4)
C39 0.015(4) 0.031(5) 0.019(4) 0.004(3) -0.005(4) 0.000(4)
C40 0.044(6) 0.026(5) 0.025(5) -0.001(4) 0.008(5) 0.004(5)
C41 0.100(11) 0.048(7) 0.037(6) 0.038(7) 0.000(8) 0.002(6)
C42 0.015(3) 0.075(5) 0.060(4) 0.002(3) -0.003(3) 0.004(4)
C43 0.015(3) 0.075(5) 0.060(4) 0.002(3) -0.003(3) 0.004(4)
C44 0.015(3) 0.075(5) 0.060(4) 0.002(3) -0.003(3) 0.004(4)

loop_
_atom_type_symbol
_atom_type_description
_atom_type_scat_dispersion_real
_atom_type_scat_dispersion_imag
_atom_type_scat_source
C C 0.0033 0.0016 'International Tables Vol C Tables 4.2.6.8 and 6.1.1.4'
H H 0.0000 0.0000 'International Tables Vol C Tables 4.2.6.8 and 6.1.1.4'
O O 0.0106 0.0060 'International Tables Vol C Tables 4.2.6.8 and 6.1.1.4'
U U -9.6767 9.6646 'International Tables Vol C Tables 4.2.6.8 and 6.1.1.4'
S S 0.1246 0.1234 'International Tables Vol C Tables 4.2.6.8 and 6.1.1.4'

loop_
_geom_angle_atom_site_label_1
_geom_angle_atom_site_label_2
_geom_angle_atom_site_label_3
_geom_angle
O1 U1 O2 177.7(3)
O1 U1 O6 95.1(3)
O2 U1 O6 86.7(3)
O1 U1 O3 86.4(2)
O2 U1 O3 95.5(2)
O6 U1 O3 72.2(2)
O1 U1 O4 90.7(3)
O2 U1 O4 88.7(3)
O6 U1 O4 141.9(2)
O3 U1 O4 70.6(2)
O1 U1 O5 85.1(3)
O2 U1 O5 94.1(3)
O6 U1 O5 71.3(2)
O3 U1 O5 141.6(2)
O4 U1 O5 146.8(2)
O1 U1 O7 86.8(2)
O2 U1 O7 90.9(2)
O6 U1 O7 145.0(2)
O3 U1 O7 142.7(2)
O4 U1 O7 72.8(2)
O5 U1 O7 74.0(2)
O7 S1 C37 104.7(4)
O7 S1 C38 104.7(4)
C37 S1 C38 97.3(4)
C22 O3 U1 140.5(5)
C24 O4 U1 135.0(5)
C7 O5 U1 137.5(5)
C9 O6 U1 139.2(6)
S1 O7 U1 121.1(3)
C2 C1 C6 120.0
C2 C1 H1 120.0
C6 C1 H1 120.0
C1 C2 C3 120.0
C1 C2 H2 120.0
C3 C2 H2 120.0
C4 C3 C2 120.0
C4 C3 H3 120.0
C2 C3 H3 120.0
C5 C4 C3 120.0
C5 C4 H4 120.0
C3 C4 H4 120.0
C4 C5 C6 120.0
C4 C5 H5 120.0
C6 C5 H5 120.0
C5 C6 C1 120.0
C5 C6 C7 122.1(5)
C1 C6 C7 117.5(5)
O5 C7 C8 123.2(8)
O5 C7 C6 118.2(7)
C8 C7 C6 118.5(7)
C7 C8 C9 125.4(7)
C7 C8 H8 117.3
C9 C8 H8 117.3
O6 C9 C8 121.2(8)
O6 C9 C10 115.2(7)
C8 C9 C10 123.6(7)
C11 C10 C15 120.0
C11 C10 C9 121.0(5)
C15 C10 C9 119.0(5)
C10 C11 C12 120.0
C10 C11 H11 120.0
C12 C11 H11 120.0
C13 C12 C11 120.0
C13 C12 H12 120.0
C11 C12 H12 120.0
C14 C13 C12 120.0
C14 C13 H13 120.0
C12 C13 H13 120.0
C13 C14 C15 120.0
C13 C14 H14 120.0
C15 C14 H14 120.0
C14 C15 C10 120.0
C14 C15 H15 120.0
C10 C15 H15 120.0
C17 C16 C21 120.0
C17 C16 H16 120.0
C21 C16 H16 120.0
C16 C17 C18 120.0
C16 C17 H17 120.0
C18 C17 H17 120.0
C19 C18 C17 120.0
C19 C18 H18 120.0
C17 C18 H18 120.0
C18 C19 C20 120.0
C18 C19 H19 120.0
C20 C19 H19 120.0
C21 C20 C19 120.0
C21 C20 H20 120.0
C19 C20 H20 120.0
C20 C21 C16 120.0
C20 C21 C22 123.8(6)
C16 C21 C22 116.2(6)
O3 C22 C23 122.6(8)
O3 C22 C21 117.9(7)
C23 C22 C21 119.5(7)
C24 C23 C22 123.7(8)
C24 C23 H23 118.1
C22 C23 H23 118.1
O4 C24 C23 123.9(8)
O4 C24 C25 114.7(7)
C23 C24 C25 121.2(7)
C26 C25 C30 120.0
C26 C25 C24 120.1(5)
C30 C25 C24 119.9(5)
C25 C26 C27 120.0
C25 C26 H26 120.0
C27 C26 H26 120.0
C28 C27 C26 120.0
C28 C27 H27 120.0
C26 C27 H27 120.0
C27 C28 C29 120.0
C27 C28 H28 120.0
C29 C28 H28 120.0
C28 C29 C30 120.0
C28 C29 H29 120.0
C30 C29 H29 120.0
C29 C30 C25 120.0
C29 C30 H30 120.0
C25 C30 H30 120.0
C32 C31 C36 120.0
C32 C31 H31 120.0
C36 C31 H31 120.0
C31 C32 C33 120.0
C31 C32 H32 120.0
C33 C32 H32 120.0
C34 C33 C32 120.0
C34 C33 H33 120.0
C32 C33 H33 120.0
C33 C34 C35 120.0
C33 C34 H34 120.0
C35 C34 H34 120.0
C36 C35 C34 120.0
C36 C35 H35 120.0
C34 C35 H35 120.0
C35 C36 C31 120.0
C35 C36 C37 119.1(6)
C31 C36 C37 120.9(6)
C36 C37 S1 111.6(6)
C36 C37 H37A 109.3
S1 C37 H37A 109.3
C36 C37 H37B 109.3
S1 C37 H37B 109.3
H37A C37 H37B 108.0
C39 C38 S1 111.5(6)
C39 C38 H38A 109.3
S1 C38 H38A 109.3
C39 C38 H38B 109.3
S1 C38 H38B 109.3
H38A C38 H38B 108.0
C40 C39 C44 120.0
C40 C39 C38 121.1(5)
C44 C39 C38 118.8(5)
C41 C40 C39 120.0
C41 C40 H40 120.0
C39 C40 H40 120.0
C40 C41 C42 120.0
C40 C41 H41 120.0
C42 C41 H41 120.0
C41 C42 C43 120.0
C41 C42 H42 120.0
C43 C42 H42 120.0
C44 C43 C42 120.0
C44 C43 H43 120.0
C42 C43 H43 120.0
C43 C44 C39 120.0
C43 C44 H44 120.0
C39 C44 H44 120.0

loop_
_geom_bond_atom_site_label_1
_geom_bond_atom_site_label_2
_geom_bond_site_symmetry_2
_geom_bond_distance
_geom_bond_publ_flag
U1 O1 . 1.791(6) ?
U1 O2 . 1.792(6) ?
U1 O6 . 2.330(6) ?
U1 O3 . 2.339(5) ?
U1 O4 . 2.351(5) ?
U1 O5 . 2.357(6) ?
U1 O7 . 2.420(6) ?
S1 O7 . 1.525(6) ?
S1 C37 . 1.815(9) ?
S1 C38 . 1.832(9) ?
O3 C22 . 1.265(9) ?
O4 C24 . 1.320(9) ?
O5 C7 . 1.280(10) ?
O6 C9 . 1.300(10) ?
C1 C2 . 1.3900 ?
C1 C6 . 1.3900 ?
C1 H1 . 0.9300 ?
C2 C3 . 1.3900 ?
C2 H2 . 0.9300 ?
C3 C4 . 1.3900 ?
C3 H3 . 0.9300 ?
C4 C5 . 1.3900 ?
C4 H4 . 0.9300 ?
C5 C6 . 1.3900 ?
C5 H5 . 0.9300 ?
C6 C7 . 1.461(9) ?
C7 C8 . 1.365(12) ?
C8 C9 . 1.447(12) ?
C8 H8 . 0.9300 ?
C9 C10 . 1.524(9) ?
C10 C11 . 1.3900 ?
C10 C15 . 1.3900 ?
C11 C12 . 1.3900 ?
C11 H11 . 0.9300 ?
C12 C13 . 1.3900 ?
C12 H12 . 0.9300 ?
C13 C14 . 1.3900 ?
C13 H13 . 0.9300 ?
C14 C15 . 1.3900 ?
C14 H14 . 0.9300 ?
C15 H15 . 0.9300 ?
C16 C17 . 1.3900 ?
C16 C21 . 1.3900 ?
C16 H16 . 0.9300 ?
C17 C18 . 1.3900 ?
C17 H17 . 0.9300 ?
C18 C19 . 1.3900 ?
C18 H18 . 0.9300 ?
C19 C20 . 1.3900 ?
C19 H19 . 0.9300 ?
C20 C21 . 1.3900 ?
C20 H20 . 0.9300 ?
C21 C22 . 1.532(9) ?
C22 C23 . 1.405(11) ?
C23 C24 . 1.387(11) ?
C23 H23 . 0.9300 ?
C24 C25 . 1.495(9) ?
C25 C26 . 1.3900 ?
C25 C30 . 1.3900 ?
C26 C27 . 1.3900 ?
C26 H26 . 0.9300 ?
C27 C28 . 1.3900 ?
C27 H27 . 0.9300 ?
C28 C29 . 1.3900 ?
C28 H28 . 0.9300 ?
C29 C30 . 1.3900 ?
C29 H29 . 0.9300 ?
C30 H30 . 0.9300 ?
C31 C32 . 1.3900 ?
C31 C36 . 1.3900 ?
C31 H31 . 0.9300 ?
C32 C33 . 1.3900 ?
C32 H32 . 0.9300 ?
C33 C34 . 1.3900 ?
C33 H33 . 0.9300 ?
C34 C35 . 1.3900 ?
C34 H34 . 0.9300 ?
C35 C36 . 1.3900 ?
C35 H35 . 0.9300 ?
C36 C37 . 1.512(9) ?
C37 H37A . 0.9700 ?
C37 H37B . 0.9700 ?
C38 C39 . 1.510(9) ?
C38 H38A . 0.9700 ?
C38 H38B . 0.9700 ?
C39 C40 . 1.3900 ?
C39 C44 . 1.3900 ?
C40 C41 . 1.3900 ?
C40 H40 . 0.9300 ?
C41 C42 . 1.3900 ?
C41 H41 . 0.9300 ?
C42 C43 . 1.3900 ?
C42 H42 . 0.9300 ?
C43 C44 . 1.3900 ?
C43 H43 . 0.9300 ?
C44 H44 . 0.9300 ?

loop_
_geom_hbond_atom_site_label_D
_geom_hbond_atom_site_label_H
_geom_hbond_atom_site_label_A
_geom_hbond_site_symmetry_A
_geom_hbond_distance_DH
_geom_hbond_distance_HA
_geom_hbond_distance_DA
_geom_hbond_angle_DHA
_geom_hbond_publ_flag
C19 H19 O1 4_565 0.93 2.48 3.150(10) 130 yes
C28 H28 O1 2_565 0.93 2.50 3.250(10) 138 yes
C38 H38B O2 4_455 0.97 2.57 3.520(10) 166 yes
C43 H43 O2 1_455 0.93 2.57 3.440(10) 156 yes

loop_
_geom_torsion_atom_site_label_1
_geom_torsion_atom_site_label_2
_geom_torsion_atom_site_label_3
_geom_torsion_atom_site_label_4
_geom_torsion
O1 U1 O3 C22 99.6(9)
O2 U1 O3 C22 -79.1(9)
O6 U1 O3 C22 -163.8(9)
O4 U1 O3 C22 7.6(8)
O5 U1 O3 C22 177.1(8)
O7 U1 O3 C22 19.8(11)
O1 U1 O4 C24 -106.9(8)
O2 U1 O4 C24 75.4(8)
O6 U1 O4 C24 -7.6(9)
O3 U1 O4 C24 -21.0(7)
O5 U1 O4 C24 171.0(6)
O7 U1 O4 C24 166.7(8)
O1 U1 O5 C7 80.7(9)
O2 U1 O5 C7 -101.4(9)
O6 U1 O5 C7 -16.4(8)
O3 U1 O5 C7 2.8(11)
O4 U1 O5 C7 164.6(7)
O7 U1 O5 C7 168.8(9)
O1 U1 O6 C9 -79.0(10)
O2 U1 O6 C9 99.6(10)
O3 U1 O6 C9 -163.6(10)
O4 U1 O6 C9 -176.8(8)
O5 U1 O6 C9 4.0(9)
O7 U1 O6 C9 12.7(12)
C37 S1 O7 U1 -177.3(4)
C38 S1 O7 U1 80.9(4)
O1 U1 O7 S1 -16.1(4)
O2 U1 O7 S1 164.0(4)
O6 U1 O7 S1 -110.4(5)
O3 U1 O7 S1 63.7(5)
O4 U1 O7 S1 75.7(4)
O5 U1 O7 S1 -101.9(4)
C6 C1 C2 C3 0.0
C1 C2 C3 C4 0.0
C2 C3 C4 C5 0.0
C3 C4 C5 C6 0.0
C4 C5 C6 C1 0.0
C4 C5 C6 C7 -172.4(6)
C2 C1 C6 C5 0.0
C2 C1 C6 C7 172.8(6)
U1 O5 C7 C8 20.8(14)
U1 O5 C7 C6 -159.6(5)
C5 C6 C7 O5 163.3(6)
C1 C6 C7 O5 -9.3(9)
C5 C6 C7 C8 -17.1(10)
C1 C6 C7 C8 170.2(7)
O5 C7 C8 C9 -6.9(15)
C6 C7 C8 C9 173.5(8)
U1 O6 C9 C8 2.7(15)
U1 O6 C9 C10 -179.9(6)
C7 C8 C9 O6 -3.9(15)
C7 C8 C9 C10 178.9(8)
O6 C9 C10 C11 -166.9(6)
C8 C9 C10 C11 10.5(10)
O6 C9 C10 C15 14.9(10)
C8 C9 C10 C15 -167.8(7)
C15 C10 C11 C12 0.0
C9 C10 C11 C12 -178.2(6)
C10 C11 C12 C13 0.0
C11 C12 C13 C14 0.0
C12 C13 C14 C15 0.0
C13 C14 C15 C10 0.0
C11 C10 C15 C14 0.0
C9 C10 C15 C14 178.3(6)
C21 C16 C17 C18 0.0
C16 C17 C18 C19 0.0
C17 C18 C19 C20 0.0
C18 C19 C20 C21 0.0
C19 C20 C21 C16 0.0
C19 C20 C21 C22 177.4(9)
C17 C16 C21 C20 0.0
C17 C16 C21 C22 -177.6(9)
U1 O3 C22 C23 2.4(14)
U1 O3 C22 C21 180.0(6)
C20 C21 C22 O3 -172.0(7)
C16 C21 C22 O3 5.5(11)
C20 C21 C22 C23 5.6(12)
C16 C21 C22 C23 -176.9(7)
O3 C22 C23 C24 -7.2(14)
C21 C22 C23 C24 175.3(9)
U1 O4 C24 C23 24.9(13)
U1 O4 C24 C25 -159.4(5)
C22 C23 C24 O4 -5.8(14)
C22 C23 C24 C25 178.8(8)
O4 C24 C25 C26 154.5(6)
C23 C24 C25 C26 -29.7(10)
O4 C24 C25 C30 -24.9(9)
C23 C24 C25 C30 150.9(7)
C30 C25 C26 C27 0.0
C24 C25 C26 C27 -179.4(6)
C25 C26 C27 C28 0.0
C26 C27 C28 C29 0.0
C27 C28 C29 C30 0.0
C28 C29 C30 C25 0.0
C26 C25 C30 C29 0.0
C24 C25 C30 C29 179.4(6)
C36 C31 C32 C33 0.0
C31 C32 C33 C34 0.0
C32 C33 C34 C35 0.0
C33 C34 C35 C36 0.0
C34 C35 C36 C31 0.0
C34 C35 C36 C37 177.7(7)
C32 C31 C36 C35 0.0
C32 C31 C36 C37 -177.6(7)
C35 C36 C37 S1 96.2(7)
C31 C36 C37 S1 -86.1(7)
O7 S1 C37 C36 74.1(7)
C38 S1 C37 C36 -178.6(7)
O7 S1 C38 C39 -165.7(5)
C37 S1 C38 C39 87.0(6)
S1 C38 C39 C40 68.7(7)
S1 C38 C39 C44 -114.2(5)
C44 C39 C40 C41 0.0
C38 C39 C40 C41 177.1(7)
C39 C40 C41 C42 0.0
C40 C41 C42 C43 0.0
C41 C42 C43 C44 0.0
C42 C43 C44 C39 0.0
C40 C39 C44 C43 0.0
C38 C39 C44 C43 -177.2(7)
